data_2204101
loop_
_publ_author_name
'Yin, Caixia'
'Huo, Fangjun'
'Yang, Pin'

_publ_section_title
;
Methyl 2-[hydroxy(4-nitrophenyl)methyl]acrylate
;
_journal_issue 8
_journal_name_full 'Acta Crystallographica, Section E'
_journal_page_first o1331
_journal_page_last o1332
_journal_paper_doi 10.1107/S1600536804016605
_journal_volume 60
_journal_year 2004
_chemical_formula_iupac 'C11 H11 N O5'
_chemical_formula_moiety 'C11 H11 N O5'
_chemical_formula_sum 'C11 H11 N O5'
_chemical_formula_weight 237.21
_chemical_melting_point 345
_chemical_name_common
;
Methyl 2-[hydroxy(4-nitrophenyl)methyl]acrylate
;
_chemical_name_systematic
;
Methyl 2-[hydroxy(4-nitrophenyl)methyl]acrylate
;
_space_group_IT_number 2
_space_group_name_Hall '-P 1'
_space_group_name_H-M_alt 'P -1'
_symmetry_cell_setting triclinic
_symmetry_space_group_name_Hall '-P 1'
_symmetry_space_group_name_H-M 'P -1'
_atom_sites_solution_hydrogens geom
_atom_sites_solution_primary direct
_atom_sites_solution_secondary difmap
_audit_creation_method SHELXL-97
_cell_angle_alpha 97.748(6)
_cell_angle_beta 99.660(6)
_cell_angle_gamma 110.765(5)
_cell_formula_units_Z 2
_cell_length_a 6.817(3)
_cell_length_b 8.598(4)
_cell_length_c 10.457(5)
_cell_measurement_reflns_used 2414
_cell_measurement_temperature 183(2)
_cell_measurement_theta_max 25.72
_cell_measurement_theta_min 2.60
_cell_volume 552.3(4)
_computing_cell_refinement SMART
_computing_data_collection 'SMART (Bruker, 2000)'
_computing_data_reduction 'SHELXTL (Bruker, 2000)'
_computing_molecular_graphics SHELXTL
_computing_publication_material SHELXTL
_computing_structure_refinement 'SHELXL97 (Sheldrick, 1997)'
_computing_structure_solution 'SHELXS97 (Sheldrick, 1997)'
_diffrn_ambient_temperature 183(2)
_diffrn_detector_area_resol_mean '100x100 microns'
_diffrn_measured_fraction_theta_full 0.902
_diffrn_measured_fraction_theta_max 0.902
_diffrn_measurement_device_type 'Bruker SMART CCD area-detector'
_diffrn_measurement_method \w
_diffrn_radiation_monochromator graphite
_diffrn_radiation_source 'fine-focus sealed tube'
_diffrn_radiation_type MoK\a
_diffrn_radiation_wavelength 0.71073
_diffrn_reflns_av_R_equivalents 0.0141
_diffrn_reflns_av_sigmaI/netI 0.0409
_diffrn_reflns_limit_h_max 6
_diffrn_reflns_limit_h_min -7
_diffrn_reflns_limit_k_max 9
_diffrn_reflns_limit_k_min -10
_diffrn_reflns_limit_l_max 7
_diffrn_reflns_limit_l_min -12
_diffrn_reflns_number 1930
_diffrn_reflns_theta_full 25.02
_diffrn_reflns_theta_max 25.02
_diffrn_reflns_theta_min 2.02
_diffrn_standards_number 0
_exptl_absorpt_coefficient_mu 0.114
_exptl_absorpt_correction_T_max 0.9775
_exptl_absorpt_correction_T_min 0.9665
_exptl_absorpt_correction_type multi-scan
_exptl_absorpt_process_details '(SADABS; Sheldrick, 1996)'
_exptl_crystal_colour colorless
_exptl_crystal_density_diffrn 1.426
_exptl_crystal_density_method 'not measured'
_exptl_crystal_description block
_exptl_crystal_F_000 248
_exptl_crystal_size_max 0.30
_exptl_crystal_size_mid 0.20
_exptl_crystal_size_min 0.20
_refine_diff_density_max 0.157
_refine_diff_density_min -0.180
_refine_ls_extinction_method none
_refine_ls_goodness_of_fit_ref 0.962
_refine_ls_hydrogen_treatment mixed
_refine_ls_matrix_type full
_refine_ls_number_parameters 156
_refine_ls_number_reflns 1755
_refine_ls_number_restraints 0
_refine_ls_restrained_S_all 0.962
_refine_ls_R_factor_all 0.0608
_refine_ls_R_factor_gt 0.0427
_refine_ls_shift/su_max 0.000
_refine_ls_shift/su_mean 0.000
_refine_ls_structure_factor_coef Fsqd
_refine_ls_weighting_details 'calc w = 1/[\s^2^(Fo^2^)+(0.0555P)^2^] where P = (Fo^2^+2Fc^2^)/3'
_refine_ls_weighting_scheme calc
_refine_ls_wR_factor_gt 0.0984
_refine_ls_wR_factor_ref 0.1065
_reflns_number_gt 1284
_reflns_number_total 1755
_reflns_threshold_expression I>2\s(I)
_cod_data_source_file wn6264.cif
_cod_database_code 2204101

loop_
_symmetry_equiv_pos_as_xyz
'x, y, z'
'-x, -y, -z'

loop_
_atom_site_label
_atom_site_fract_x
_atom_site_fract_y
_atom_site_fract_z
_atom_site_U_iso_or_equiv
_atom_site_adp_type
_atom_site_calc_flag
_atom_site_refinement_flags
_atom_site_occupancy
_atom_site_type_symbol
O2 0.2993(2) -0.10869(16) 0.40558(14) 0.0403(4) Uani d . 1 O
O5 0.2084(3) 0.6246(2) -0.13995(15) 0.0480(5) Uani d . 1 O
O1 0.4625(3) 0.25697(17) 0.41777(14) 0.0421(4) Uani d . 1 O
H1 0.5049 0.1898 0.4544 0.063 Uiso calc R 1 H
C6 0.3084(3) 0.3021(2) 0.20855(19) 0.0296(5) Uani d . 1 C
O3 -0.0631(2) -0.21228(17) 0.37123(15) 0.0451(5) Uani d . 1 O
N 0.2702(3) 0.6714(2) -0.01775(19) 0.0388(5) Uani d . 1 N
O4 0.3244(3) 0.81967(19) 0.04215(16) 0.0561(5) Uani d . 1 O
C8 0.3471(3) 0.5912(3) 0.1980(2) 0.0334(5) Uani d . 1 C
H8 0.3825 0.7056 0.2407 0.040 Uiso calc R 1 H
C9 0.2809(3) 0.5410(2) 0.0610(2) 0.0307(5) Uani d . 1 C
C10 0.2263(3) 0.3744(2) -0.0051(2) 0.0335(5) Uani d . 1 C
H10 0.1799 0.3427 -0.0991 0.040 Uiso calc R 1 H
C11 0.2413(3) 0.2554(2) 0.0698(2) 0.0319(5) Uani d . 1 C
H11 0.2057 0.1411 0.0265 0.038 Uiso calc R 1 H
C4 0.3281(3) 0.1693(2) 0.28782(19) 0.0326(5) Uani d . 1 C
H4 0.4016 0.1038 0.2425 0.049 Uiso calc R 1 H
C7 0.3606(3) 0.4705(2) 0.2718(2) 0.0319(5) Uani d . 1 C
H7 0.4056 0.5027 0.3658 0.027(5) Uiso calc R 1 H
C1 0.1273(4) -0.0976(2) 0.36468(19) 0.0315(5) Uani d . 1 C
C2 0.1094(3) 0.0427(2) 0.29850(18) 0.0299(5) Uani d . 1 C
C3 -0.0816(4) 0.0520(3) 0.2572(2) 0.0396(6) Uani d . 1 C
H3B -0.2089 -0.0310 0.2696 0.047 Uiso calc R 1 H
H3A -0.0902 0.1416 0.2155 0.047 Uiso calc R 1 H
C5 -0.0531(4) -0.3543(3) 0.4315(2) 0.0457(6) Uani d . 1 C
H5C 0.0359 -0.3101 0.5223 0.069 Uiso calc R 1 H
H5B 0.0105 -0.4185 0.3792 0.069 Uiso calc R 1 H
H5A -0.1991 -0.4292 0.4332 0.069 Uiso calc R 1 H

loop_
_atom_site_aniso_label
_atom_site_aniso_U_11
_atom_site_aniso_U_22
_atom_site_aniso_U_33
_atom_site_aniso_U_12
_atom_site_aniso_U_13
_atom_site_aniso_U_23
O2 0.0363(10) 0.0366(8) 0.0477(10) 0.0163(7) 0.0011(7) 0.0121(7)
O5 0.0515(11) 0.0606(10) 0.0392(10) 0.0254(9) 0.0116(8) 0.0222(8)
O1 0.0451(10) 0.0344(8) 0.0367(9) 0.0113(7) -0.0082(7) 0.0079(7)
C6 0.0242(12) 0.0312(11) 0.0341(12) 0.0111(9) 0.0073(9) 0.0077(9)
O3 0.0387(10) 0.0414(9) 0.0561(10) 0.0121(8) 0.0082(8) 0.0258(8)
N 0.0291(11) 0.0458(12) 0.0460(13) 0.0150(9) 0.0112(9) 0.0202(10)
O4 0.0667(13) 0.0332(9) 0.0633(12) 0.0155(8) 0.0057(9) 0.0153(8)
C8 0.0314(13) 0.0308(11) 0.0387(13) 0.0122(10) 0.0104(10) 0.0063(10)
C9 0.0232(12) 0.0343(11) 0.0384(13) 0.0118(9) 0.0104(9) 0.0138(10)
C10 0.0277(12) 0.0418(13) 0.0287(11) 0.0104(10) 0.0068(9) 0.0081(10)
C11 0.0293(12) 0.0322(11) 0.0324(12) 0.0108(10) 0.0065(9) 0.0049(9)
C4 0.0358(13) 0.0326(11) 0.0277(11) 0.0135(10) 0.0034(9) 0.0055(9)
C7 0.0316(12) 0.0359(11) 0.0276(12) 0.0134(10) 0.0055(9) 0.0054(9)
C1 0.0358(14) 0.0298(11) 0.0251(11) 0.0112(10) 0.0040(10) 0.0009(9)
C2 0.0358(13) 0.0283(11) 0.0238(11) 0.0128(10) 0.0035(9) 0.0029(9)
C3 0.0372(14) 0.0384(12) 0.0427(14) 0.0127(11) 0.0066(11) 0.0157(10)
C5 0.0484(15) 0.0397(13) 0.0510(15) 0.0143(11) 0.0110(12) 0.0243(11)

loop_
_atom_type_symbol
_atom_type_description
_atom_type_scat_dispersion_real
_atom_type_scat_dispersion_imag
_atom_type_scat_source
C C 0.0033 0.0016 'International Tables Vol C Tables 4.2.6.8 and 6.1.1.4'
H H 0.0000 0.0000 'International Tables Vol C Tables 4.2.6.8 and 6.1.1.4'
N N 0.0061 0.0033 'International Tables Vol C Tables 4.2.6.8 and 6.1.1.4'
O O 0.0106 0.0060 'International Tables Vol C Tables 4.2.6.8 and 6.1.1.4'

loop_
_geom_angle_atom_site_label_1
_geom_angle_atom_site_label_2
_geom_angle_atom_site_label_3
_geom_angle
_geom_angle_publ_flag
O1 C4 C2 110.45(16) y
O1 C4 C6 108.33(15) y
O2 C1 O3 123.08(19) y
O2 C1 C2 122.91(19) y
O3 C1 C2 113.97(18) y
O4 N O5 123.69(18) ?
O4 N C9 118.45(17) ?
O5 N C9 117.86(18) ?
C1 O3 C5 115.72(16) y
C1 C2 C4 113.22(18) y
C3 C2 C1 121.05(19) y
C3 C2 C4 125.72(19) y
C6 C4 C2 113.30(16) y
C7 C6 C4 121.16(17) y
C7 C6 C11 119.35(19) ?
C8 C7 C6 120.55(18) ?
C8 C9 N 118.45(18) ?
C8 C9 C10 122.33(19) ?
C9 C8 C7 118.65(19) ?
C10 C11 C6 120.75(19) ?
C10 C9 N 119.21(18) ?
C11 C6 C4 119.47(17) y
C11 C10 C9 118.36(19) ?
C4 O1 H1 109.5 ?
C9 C8 H8 120.7 ?
C7 C8 H8 120.7 ?
C11 C10 H10 120.8 ?
C9 C10 H10 120.8 ?
C10 C11 H11 119.6 ?
C6 C11 H11 119.6 ?
O1 C4 H4 108.2 ?
C6 C4 H4 108.2 ?
C2 C4 H4 108.2 ?
C8 C7 H7 119.7 ?
C6 C7 H7 119.7 ?
C2 C3 H3B 120.0 ?
C2 C3 H3A 120.0 ?
H3B C3 H3A 120.0 ?
O3 C5 H5C 109.5 ?
O3 C5 H5B 109.5 ?
H5C C5 H5B 109.5 ?
O3 C5 H5A 109.5 ?
H5C C5 H5A 109.5 ?
H5B C5 H5A 109.5 ?

loop_
_geom_bond_atom_site_label_1
_geom_bond_atom_site_label_2
_geom_bond_distance
_geom_bond_publ_flag
O1 C4 1.439(2) y
O1 H1 0.8400 ?
O2 C1 1.220(2) y
O3 C1 1.343(2) y
O3 C5 1.464(2) y
O5 N 1.238(2) ?
N O4 1.236(2) ?
N C9 1.492(3) ?
C1 C2 1.499(3) y
C2 C3 1.335(3) y
C4 C2 1.536(3) y
C6 C4 1.528(3) y
C6 C7 1.399(3) ?
C6 C11 1.402(3) ?
C8 C9 1.386(3) ?
C8 C7 1.394(3) ?
C8 H8 0.9500 ?
C9 C10 1.392(3) ?
C10 C11 1.392(3) ?
C10 H10 0.9500 ?
C11 H11 0.9500 ?
C4 H4 1.0000 ?
C7 H7 0.9500 ?
C3 H3B 0.9500 ?
C3 H3A 0.9500 ?
C5 H5C 0.9800 ?
C5 H5B 0.9800 ?
C5 H5A 0.9800 ?

loop_
_geom_hbond_atom_site_label_D
_geom_hbond_atom_site_label_H
_geom_hbond_atom_site_label_A
_geom_hbond_site_symmetry_A
_geom_hbond_distance_DH
_geom_hbond_distance_HA
_geom_hbond_distance_DA
_geom_hbond_angle_DHA
_geom_hbond_publ_flag
O1 H1 O2 . 0.84 2.38 2.916(2) 122 y
O1 H1 O2 2_656 0.84 2.17 2.961(2) 158 y
C8 H8 O2 1_565 0.95 2.46 3.286(3) 145 y

loop_
_geom_torsion_atom_site_label_1
_geom_torsion_atom_site_label_2
_geom_torsion_atom_site_label_3
_geom_torsion_atom_site_label_4
_geom_torsion
C7 C8 C9 C10 0.4(3)
C7 C8 C9 N -179.01(18)
O4 N C9 C8 1.3(3)
O5 N C9 C8 -179.16(18)
O4 N C9 C10 -178.18(18)
O5 N C9 C10 1.4(3)
C8 C9 C10 C11 -0.7(3)
N C9 C10 C11 178.78(18)
C9 C10 C11 C6 0.4(3)
C7 C6 C11 C10 0.0(3)
C4 C6 C11 C10 -178.63(19)
C7 C6 C4 O1 -17.2(3)
C11 C6 C4 O1 161.42(18)
C7 C6 C4 C2 105.7(2)
C11 C6 C4 C2 -75.7(2)
C9 C8 C7 C6 0.0(3)
C11 C6 C7 C8 -0.3(3)
C4 C6 C7 C8 178.38(19)
C5 O3 C1 O2 0.1(3)
C5 O3 C1 C2 178.18(17)
O2 C1 C2 C3 -178.79(18)
O3 C1 C2 C3 3.1(3)
O2 C1 C2 C4 0.0(3)
O3 C1 C2 C4 -178.10(15)
O1 C4 C2 C3 114.8(2)
C6 C4 C2 C3 -6.9(3)
O1 C4 C2 C1 -63.9(2)
C6 C4 C2 C1 174.35(16)

loop_
_cod_related_entry_id
_cod_related_entry_database
_cod_related_entry_code
1 ChemSpider 9543294
